data_4300158
loop_
_publ_author_name
'Todd W. Crane'
'Peter S. White'
'Joseph L. Templeton'

_publ_section_title
;
Deprotonation of Cationic Tungsten(IV) Aqua-Oxo-Alkyne Complexes To
Form Dioxo-Vinyl Tungsten(VI) Complexes
;
_journal_name_full 'Inorganic Chemistry'
_journal_page_first 1081
_journal_page_last 1091
_journal_paper_doi 10.1021/ic990994y
_journal_volume 39
_journal_year 2000
_chemical_formula_moiety 'W C22 H34 B N6 O5 S F3 Cl4 '
_chemical_formula_sum 'C22 H34 B Cl4 F3 N6 O5 S W'
_chemical_formula_weight 888.07
_space_group_IT_number 14
_symmetry_cell_setting Monoclinic
_symmetry_space_group_name_Hall '-P 2yn'
_symmetry_space_group_name_H-M 'P 1 21/n 1'
_cell_angle_alpha 90.0
_cell_angle_beta 112.238(1)
_cell_angle_gamma 90.0
_cell_formula_units_Z 4
_cell_length_a 16.8117(7)
_cell_length_b 10.5521(5)
_cell_length_c 20.0591(9)
_cell_measurement_reflns_used 8192
_cell_measurement_temperature 193
_cell_measurement_theta_max 25.00
_cell_measurement_theta_min 1.50
_cell_volume 3293.8(3)
_computing_cell_refinement 'Bruker SAINT'
_computing_data_collection 'Bruker SMART'
_computing_data_reduction 'Bruker SAINT/NRCVAX DATRD2'
_computing_molecular_graphics NRCVAX
_computing_publication_material 'NRCVAX TABLES Jan 94 Version'
_computing_structure_refinement 'NRCVAX LSTSQ'
_computing_structure_solution 'NRCVAX SOLVER'
_diffrn_ambient_temperature 193
_diffrn_measurement_device 'Bruker SMART 1K   '
_diffrn_measurement_method 'Omega scan        '
_diffrn_radiation_monochromator graphite
_diffrn_radiation_source 'xray tube'
_diffrn_radiation_type 'Molybdenum K\a'
_diffrn_radiation_wavelength 0.70930
_diffrn_reflns_av_R_equivalents 0.032
_diffrn_reflns_limit_h_max 20
_diffrn_reflns_limit_h_min -21
_diffrn_reflns_limit_k_max 13
_diffrn_reflns_limit_k_min 0
_diffrn_reflns_limit_l_max 26
_diffrn_reflns_limit_l_min 0
_diffrn_reflns_number 39400
_diffrn_reflns_theta_max 27.50
_diffrn_reflns_theta_min 0.00
_exptl_absorpt_coefficient_mu 3.96
_exptl_absorpt_correction_T_max 1.0000
_exptl_absorpt_correction_T_min 1.0000
_exptl_absorpt_correction_type none
_exptl_crystal_density_diffrn 1.791
_exptl_crystal_F_000 1753.64
_exptl_crystal_size_max 0.30
_exptl_crystal_size_mid 0.20
_exptl_crystal_size_min 0.15
_refine_diff_density_max 0.99
_refine_diff_density_min -0.84
_refine_ls_extinction_coef 0.1904(224)
_refine_ls_extinction_method Larson
_refine_ls_goodness_of_fit_obs 1.15
_refine_ls_matrix_type full
_refine_ls_number_parameters 389
_refine_ls_number_reflns 7587
_refine_ls_R_factor_all 0.032
_refine_ls_R_factor_obs 0.031
_refine_ls_shift/esd_max 0.001
_refine_ls_structure_factor_coef F
_refine_ls_weighting_details 'w = 1/(\s^2^(F)+0.0002F^2^)'
_refine_ls_weighting_scheme calc
_refine_ls_wR_factor_all 0.030
_refine_ls_wR_factor_obs 0.030
_reflns_number_observed 6315
_reflns_number_total 7606
_reflns_observed_criterion 'Inet > 2.5\s(Inet)'
_cod_depositor_comments
;
The following automatic conversions were performed:

'_atom_site_thermal_displace_type' tag value 'Uij' was replaced with
'Uani' value as specified in the replacement file
'/home/robertas/cod-tools/perl-scripts/inputs/replacement_values.lst'
(43 times).

Automatic conversion script
Id: cif_fix_values 3143 2015-03-26 13:38:13Z robertas 

The following automatic conversions were performed:

'_refine_ls_weighting_scheme' value '1/(\s^2^(F)+0.0002F^2^)' was
changed to 'calc'. New tag '_refine_ls_weighting_details' was
created. The value of the new tag was set to 'w =
1/(\s^2^(F)+0.0002F^2^)'.

Automatic conversion script
Id: cif_fix_values 3143 2015-03-26 13:38:13Z robertas 
;
_cod_original_sg_symbol_H-M 'P 21/n'
_cod_original_formula_sum 'W C22 H34 B N6 O5 S F3 Cl4 '
_cod_database_code 4300158

loop_
_symmetry_equiv_pos_as_xyz
x,y,z
-x,-y,-z
1/2-x,1/2+y,1/2-z
1/2+x,1/2-y,1/2+z

loop_
_atom_site_aniso_label
_atom_site_aniso_U_11
_atom_site_aniso_U_22
_atom_site_aniso_U_33
_atom_site_aniso_U_12
_atom_site_aniso_U_13
_atom_site_aniso_U_23
_atom_site_aniso_type_symbol
W1 0.01788(7) 0.01907(7) 0.01819(7) 0.00272(5) 0.00730(5) 0.00213(5) W
O1 0.0261(12) 0.0235(12) 0.0264(12) 0.0018(9) 0.0110(9) 0.0023(9) O
O2 0.0215(11) 0.0295(12) 0.0243(11) 0.0105(9) 0.0097(9) 0.0066(9) O
C3 0.0364(20) 0.0363(20) 0.0232(17) 0.0083(16) 0.0082(15) 0.0074(14) C
C4 0.0248(16) 0.0276(18) 0.0209(15) -0.0014(13) 0.0096(13) 0.0013(12) C
C5 0.0231(16) 0.0291(17) 0.0202(15) -0.0011(13) 0.0087(13) 0.0008(13) C
C6 0.0435(22) 0.0385(21) 0.0281(18) 0.0088(17) 0.0100(16) -0.0049(16) C
B10 0.0211(17) 0.0201(16) 0.0186(17) 0.0028(14) 0.0077(14) 0.0025(13) B
N11 0.0187(13) 0.0225(13) 0.0187(13) 0.0040(10) 0.0072(10) 0.0023(10) N
N12 0.0212(13) 0.0190(12) 0.0191(13) 0.0044(10) 0.0069(10) 0.0006(10) N
C13 0.0203(15) 0.0225(16) 0.0235(16) 0.0051(12) 0.0032(12) -0.0042(12) C
C14 0.0216(16) 0.0320(18) 0.0311(18) 0.0083(14) 0.0087(14) -0.0012(15) C
C15 0.0237(16) 0.0282(17) 0.0261(17) 0.0044(13) 0.0110(14) -0.0018(13) C
C16 0.0273(18) 0.0293(19) 0.0321(18) 0.0101(14) 0.0073(14) 0.0046(14) C
C17 0.0300(19) 0.0391(21) 0.0355(19) 0.0033(16) 0.0201(16) 0.0021(16) C
N21 0.0216(13) 0.0193(13) 0.0193(13) 0.0004(10) 0.0053(10) 0.0025(10) N
N22 0.0210(13) 0.0189(13) 0.0196(13) 0.0011(10) 0.0088(10) 0.0006(10) N
C23 0.0263(16) 0.0196(16) 0.0253(16) -0.0008(12) 0.0135(13) -0.0014(12) C
C24 0.0246(16) 0.0275(17) 0.0319(18) -0.0065(14) 0.0092(14) -0.0051(14) C
C25 0.0208(16) 0.0261(17) 0.0242(16) -0.0013(13) 0.0055(13) -0.0006(13) C
C26 0.0397(20) 0.0250(18) 0.0322(19) -0.0057(15) 0.0157(16) 0.0012(14) C
C27 0.0312(20) 0.0405(22) 0.0315(19) -0.0082(16) -0.0044(16) 0.0064(16) C
N31 0.0226(13) 0.0174(13) 0.0191(13) 0.0025(10) 0.0078(10) 0.0017(10) N
N32 0.0201(13) 0.0183(12) 0.0190(13) 0.0017(10) 0.0072(10) 0.0023(10) N
C33 0.0228(16) 0.0239(16) 0.0186(15) -0.0002(13) 0.0072(12) -0.0010(12) C
C34 0.0296(17) 0.0249(17) 0.0243(16) 0.0007(14) 0.0115(14) -0.0067(13) C
C35 0.0241(16) 0.0205(16) 0.0249(16) 0.0028(12) 0.0100(13) -0.0015(12) C
C36 0.0424(21) 0.0279(18) 0.0205(16) -0.0012(15) 0.0114(15) -0.0008(13) C
C37 0.0452(21) 0.0186(17) 0.0316(18) 0.0028(15) 0.0153(16) -0.0009(14) C
S1 0.0226(4) 0.0283(4) 0.0243(4) 0.0046(3) 0.0078(3) 0.0020(3) S
O41 0.0467(17) 0.0448(16) 0.0397(16) 0.0009(13) -0.0007(13) -0.0107(13) O
O42 0.0305(14) 0.0629(18) 0.0367(14) 0.0052(13) 0.0195(12) 0.0158(13) O
O43 0.0273(13) 0.0396(14) 0.0325(13) 0.0139(11) 0.0079(10) -0.0011(11) O
C44 0.0345(20) 0.0358(21) 0.0391(21) 0.0059(16) 0.0156(17) 0.0128(17) C
F45 0.0592(18) 0.0888(22) 0.0825(20) -0.0025(16) 0.0339(15) 0.0474(17) F
F46 0.0464(14) 0.0609(15) 0.0302(12) 0.0144(12) 0.0054(10) 0.0080(11) F
F47 0.0734(19) 0.0370(14) 0.0687(18) 0.0261(13) 0.0183(15) 0.0071(12) F
C48 0.051(3) 0.0409(23) 0.050(3) -0.0103(20) 0.0147(20) -0.0001(19) C
Cl1 0.0698(8) 0.0580(7) 0.0465(6) -0.0017(6) 0.0020(6) 0.0038(5) Cl
Cl2 0.0382(5) 0.0486(6) 0.0461(6) -0.0043(4) 0.0178(4) -0.0109(4) Cl
C49 0.0425(25) 0.058(3) 0.054(3) 0.0008(21) 0.0065(21) -0.0148(22) C
Cl3 0.0411(7) 0.1069(11) 0.0687(8) 0.0040(7) 0.0078(6) -0.0195(8) Cl
Cl4 0.0699(8) 0.0702(8) 0.0684(8) -0.0142(7) 0.0249(7) -0.0299(7) Cl

loop_
_atom_site_label
_atom_site_fract_x
_atom_site_fract_y
_atom_site_fract_z
_atom_site_U_iso_or_equiv
_atom_site_thermal_displace_type
_atom_site_calc_flag
_atom_site_refinement_flags
_atom_site_type_symbol
W1 0.229549(7) 0.158350(11) 0.019510(6) 0.01824(6) Uani ? . W
O1 0.15433(14) 0.04117(20) 0.00217(11) 0.0251(12) Uani ? . O
O2 0.34025(13) 0.05924(21) 0.02630(11) 0.0248(12) Uani ? . O
C3 0.34102(23) 0.0618(3) 0.19213(18) 0.0329(19) Uani ? . C
C4 0.28322(21) 0.1412(3) 0.13164(17) 0.0241(17) Uani ? . C
C5 0.23513(20) 0.2394(3) 0.11626(16) 0.0240(17) Uani ? . C
C6 0.2061(3) 0.3511(3) 0.14564(20) 0.0377(20) Uani ? . C
B10 0.20095(22) 0.3862(3) -0.10453(18) 0.0199(17) Uani ? . B
N11 0.12657(16) 0.29620(24) -0.02533(13) 0.0199(13) Uani ? . N
N12 0.12801(16) 0.38400(24) -0.07525(13) 0.0200(13) Uani ? . N
C13 0.05204(20) 0.4462(3) -0.10083(16) 0.0236(15) Uani ? . C
C14 0.00128(21) 0.3981(3) -0.06646(18) 0.0286(18) Uani ? . C
C15 0.04946(21) 0.3044(3) -0.01985(17) 0.0255(17) Uani ? . C
C16 0.03248(21) 0.5478(3) -0.15696(18) 0.0308(18) Uani ? . C
C17 0.02225(22) 0.2202(4) 0.02771(19) 0.0326(20) Uani ? . C
N21 0.31149(16) 0.33007(23) 0.01623(13) 0.0208(13) Uani ? . N
N22 0.28728(16) 0.40827(23) -0.04313(13) 0.0195(13) Uani ? . N
C23 0.34608(20) 0.5011(3) -0.03308(16) 0.0226(16) Uani ? . C
C24 0.41015(21) 0.4829(3) 0.03378(18) 0.0284(17) Uani ? . C
C25 0.38758(20) 0.3767(3) 0.06331(17) 0.0246(17) Uani ? . C
C26 0.33846(24) 0.6006(3) -0.08771(19) 0.0317(20) Uani ? . C
C27 0.43775(24) 0.3192(4) 0.13516(20) 0.0392(20) Uani ? . C
N31 0.21464(16) 0.14824(22) -0.09547(13) 0.0197(13) Uani ? . N
N32 0.20107(16) 0.25476(23) -0.13789(13) 0.0192(13) Uani ? . N
C33 0.17926(20) 0.2203(3) -0.20726(16) 0.0220(17) Uani ? . C
C34 0.17918(21) 0.0895(3) -0.20975(17) 0.0259(17) Uani ? . C
C35 0.20157(20) 0.0476(3) -0.13956(16) 0.0230(16) Uani ? . C
C36 0.15969(24) 0.3155(3) -0.26660(17) 0.0304(20) Uani ? . C
C37 0.21257(24) -0.0871(3) -0.11337(19) 0.0316(21) Uani ? . C
S1 0.47283(5) 0.11629(8) 0.90709(4) 0.0254(4) Uani ? . S
O41 0.53289(18) 0.1942(3) 0.96080(15) 0.0487(16) Uani ? . O
O42 0.39949(16) 0.0733(3) 0.92093(14) 0.0414(16) Uani ? . O
O43 0.51097(15) 0.01832(24) 0.87833(12) 0.0342(13) Uani ? . O
C44 0.42612(24) 0.2209(4) 0.82990(20) 0.0360(22) Uani ? . C
F45 0.48605(18) 0.2651(3) 0.80891(16) 0.0748(20) Uani ? . F
F46 0.36789(15) 0.16135(22) 0.77391(11) 0.0485(14) Uani ? . F
F47 0.38642(18) 0.31838(22) 0.84554(15) 0.0623(18) Uani ? . F
C48 0.7268(3) 0.2445(4) 0.92231(23) 0.048(3) Uani ? . C
Cl1 0.69571(9) 0.29604(12) 0.83227(6) 0.0640(8) Uani ? . Cl
Cl2 0.80135(7) 0.34948(10) 0.98146(5) 0.0438(5) Uani ? . Cl
C49 0.4842(3) 0.4286(4) 0.34884(24) 0.055(3) Uani ? . C
Cl3 0.38105(8) 0.37085(15) 0.33468(8) 0.0760(9) Uani ? . Cl
Cl4 0.48054(9) 0.56956(13) 0.30269(7) 0.0698(9) Uani ? . Cl
H2a 0.357 0.063 -0.015 0.0351 Uiso ? . H
H2b 0.393 0.030 0.063 0.0351 Uiso ? . H
H3a 0.363 -0.007 0.173 0.0420 Uiso ? . H
H3b 0.388 0.113 0.223 0.0420 Uiso ? . H
H3c 0.310 0.029 0.220 0.0420 Uiso ? . H
H6a 0.165 0.398 0.107 0.0467 Uiso ? . H
H6b 0.180 0.324 0.178 0.0467 Uiso ? . H
H6c 0.255 0.404 0.171 0.0467 Uiso ? . H
H10 0.190 0.451 -0.141 0.0299 Uiso ? . H
H14 -0.056 0.424 -0.073 0.0383 Uiso ? . H
H16a -0.024 0.580 -0.168 0.0396 Uiso ? . H
H16b 0.073 0.615 -0.139 0.0396 Uiso ? . H
H16c 0.036 0.513 -0.200 0.0396 Uiso ? . H
H17a -0.035 0.242 0.023 0.0449 Uiso ? . H
H17b 0.023 0.134 0.013 0.0449 Uiso ? . H
H17c 0.061 0.231 0.077 0.0449 Uiso ? . H
H24 0.461 0.534 0.056 0.0380 Uiso ? . H
H26a 0.387 0.657 -0.070 0.0423 Uiso ? . H
H26b 0.337 0.561 -0.131 0.0423 Uiso ? . H
H26c 0.286 0.648 -0.097 0.0423 Uiso ? . H
H27a 0.489 0.368 0.159 0.0444 Uiso ? . H
H27b 0.403 0.319 0.164 0.0444 Uiso ? . H
H27c 0.453 0.234 0.129 0.0444 Uiso ? . H
H34 0.166 0.038 -0.252 0.0363 Uiso ? . H
H36a 0.145 0.272 -0.312 0.0403 Uiso ? . H
H36b 0.112 0.367 -0.268 0.0403 Uiso ? . H
H36c 0.209 0.368 -0.258 0.0403 Uiso ? . H
H37a 0.200 -0.144 -0.154 0.0418 Uiso ? . H
H37b 0.271 -0.100 -0.081 0.0418 Uiso ? . H
H37c 0.174 -0.104 -0.089 0.0418 Uiso ? . H
H48a 0.677 0.240 0.935 0.0586 Uiso ? . H
H48b 0.752 0.162 0.927 0.0586 Uiso ? . H
H49a 0.514 0.366 0.332 0.0638 Uiso ? . H
H49b 0.515 0.442 0.399 0.0638 Uiso ? . H

loop_
_atom_type_symbol
_atom_type_description
_atom_type_scat_dispersion_real
_atom_type_scat_dispersion_imag
_atom_type_scat_source
W ? -0.849 6.872 'International Tables Vol. IV Table 2.2B'
C ? 0.003 0.002 'International Tables Vol. IV Table 2.2B'
H ? 0.000 0.000 'International Tables Vol. IV Table 2.2B'
B ? 0.001 0.001 'International Tables Vol. IV Table 2.2B'
N ? 0.006 0.003 'International Tables Vol. IV Table 2.2B'
O ? 0.011 0.006 'International Tables Vol. IV Table 2.2B'
S ? 0.125 0.123 'International Tables Vol. IV Table 2.2B'
F ? 0.017 0.010 'International Tables Vol. IV Table 2.2B'
Cl ? 0.148 0.159 'International Tables Vol. IV Table 2.2B'

loop_
_geom_angle_atom_site_label_1
_geom_angle_atom_site_label_2
_geom_angle_atom_site_label_3
_geom_angle
_geom_angle_site_symmetry_1
_geom_angle_site_symmetry_2
_geom_angle_site_symmetry_3
_geom_angle_publ_flag
O1 W1 O2 102.89(9) ? ? ? ?
O1 W1 C4 98.12(11) ? ? ? ?
O1 W1 C5 104.78(11) ? ? ? ?
O1 W1 N11 89.30(10) ? ? ? ?
O1 W1 N21 166.73(9) ? ? ? ?
O1 W1 N31 88.28(10) ? ? ? ?
O2 W1 C4 82.86(11) ? ? ? ?
O2 W1 C5 114.68(10) ? ? ? ?
O2 W1 N11 155.30(9) ? ? ? ?
O2 W1 N21 82.39(9) ? ? ? ?
O2 W1 N31 78.01(9) ? ? ? ?
C4 W1 C5 35.61(12) ? ? ? ?
C4 W1 N11 117.01(11) ? ? ? ?
C4 W1 N21 94.59(11) ? ? ? ?
C4 W1 N31 160.75(11) ? ? ? ?
C5 W1 N11 81.92(11) ? ? ? ?
C5 W1 N21 83.51(11) ? ? ? ?
C5 W1 N31 158.34(11) ? ? ? ?
N11 W1 N21 81.53(9) ? ? ? ?
N11 W1 N31 81.02(9) ? ? ? ?
N21 W1 N31 80.87(9) ? ? ? ?
W1 C4 C3 143.79(24) ? ? ? ?
W1 C4 C5 72.19(20) ? ? ? ?
C3 C4 C5 144.0(3) ? ? ? ?
W1 C5 C4 72.20(20) ? ? ? ?
W1 C5 C6 142.15(24) ? ? ? ?
C4 C5 C6 145.4(3) ? ? ? ?
N12 B10 N22 110.15(25) ? ? ? ?
N12 B10 N32 106.4(3) ? ? ? ?
N22 B10 N32 109.32(25) ? ? ? ?
W1 N11 N12 121.47(18) ? ? ? ?
W1 N11 C15 130.50(21) ? ? ? ?
N12 N11 C15 107.47(24) ? ? ? ?
B10 N12 N11 121.53(23) ? ? ? ?
B10 N12 C13 128.2(3) ? ? ? ?
N11 N12 C13 109.3(3) ? ? ? ?
N12 C13 C14 107.8(3) ? ? ? ?
N12 C13 C16 122.7(3) ? ? ? ?
C14 C13 C16 129.6(3) ? ? ? ?
C13 C14 C15 106.5(3) ? ? ? ?
N11 C15 C14 109.0(3) ? ? ? ?
N11 C15 C17 123.4(3) ? ? ? ?
C14 C15 C17 127.6(3) ? ? ? ?
W1 N21 N22 120.94(18) ? ? ? ?
W1 N21 C25 133.02(20) ? ? ? ?
N22 N21 C25 106.02(24) ? ? ? ?
B10 N22 N21 119.12(24) ? ? ? ?
B10 N22 C23 130.5(3) ? ? ? ?
N21 N22 C23 110.18(24) ? ? ? ?
N22 C23 C24 107.6(3) ? ? ? ?
N22 C23 C26 123.2(3) ? ? ? ?
C24 C23 C26 129.2(3) ? ? ? ?
C23 C24 C25 106.8(3) ? ? ? ?
N21 C25 C24 109.4(3) ? ? ? ?
N21 C25 C27 124.1(3) ? ? ? ?
C24 C25 C27 126.4(3) ? ? ? ?
W1 N31 N32 121.93(18) ? ? ? ?
W1 N31 C35 130.17(20) ? ? ? ?
N32 N31 C35 106.90(23) ? ? ? ?
B10 N32 N31 119.63(23) ? ? ? ?
B10 N32 C33 130.28(25) ? ? ? ?
N31 N32 C33 109.58(24) ? ? ? ?
N32 C33 C34 107.6(3) ? ? ? ?
N32 C33 C36 122.2(3) ? ? ? ?
C34 C33 C36 130.2(3) ? ? ? ?
C33 C34 C35 106.6(3) ? ? ? ?
N31 C35 C34 109.3(3) ? ? ? ?
N31 C35 C37 123.3(3) ? ? ? ?
C34 C35 C37 127.4(3) ? ? ? ?
O41 S1 O42 116.77(18) ? ? ? ?
O41 S1 O43 114.79(16) ? ? ? ?
O41 S1 C44 104.34(18) ? ? ? ?
O42 S1 O43 113.19(16) ? ? ? ?
O42 S1 C44 103.33(16) ? ? ? ?
O43 S1 C44 101.99(16) ? ? ? ?
S1 C44 F45 110.6(3) ? ? ? ?
S1 C44 F46 111.9(3) ? ? ? ?
S1 C44 F47 111.3(3) ? ? ? ?
F45 C44 F46 107.7(3) ? ? ? ?
F45 C44 F47 108.4(3) ? ? ? ?
F46 C44 F47 106.8(3) ? ? ? ?
C44 F45 F46 36.44(20) ? ? ? ?
C44 F45 F47 36.00(20) ? ? ? ?
F46 F45 F47 59.86(12) ? ? ? ?
C44 F46 F45 35.84(19) ? ? ? ?
C44 F46 F47 36.47(19) ? ? ? ?
F45 F46 F47 60.12(14) ? ? ? ?
C44 F47 F45 35.65(19) ? ? ? ?
C44 F47 F46 36.71(19) ? ? ? ?
F45 F47 F46 60.01(13) ? ? ? ?
Cl1 C48 Cl2 110.89(23) ? ? ? ?
C48 Cl1 Cl2 34.44(13) ? ? ? ?
C48 Cl2 Cl1 34.67(14) ? ? ? ?
Cl3 C49 Cl4 112.13(25) ? ? ? ?
C49 Cl3 Cl4 33.77(16) ? ? ? ?
C49 Cl4 Cl3 34.10(15) ? ? ? ?

loop_
_geom_bond_atom_site_label_1
_geom_bond_atom_site_label_2
_geom_bond_distance
_geom_bond_site_symmetry_1
_geom_bond_site_symmetry_2
_geom_bond_publ_flag
W1 O1 1.7076(22) ? ? ?
W1 O2 2.0938(20) ? ? ?
W1 C4 2.090(3) ? ? ?
W1 C5 2.090(3) ? ? ?
W1 N11 2.1779(24) ? ? ?
W1 N21 2.2922(25) ? ? ?
W1 N31 2.2263(25) ? ? ?
C3 C4 1.492(5) ? ? ?
C4 C5 1.278(5) ? ? ?
C5 C6 1.480(5) ? ? ?
B10 N12 1.548(4) ? ? ?
B10 N22 1.524(4) ? ? ?
B10 N32 1.541(4) ? ? ?
N11 N12 1.371(4) ? ? ?
N11 C15 1.345(4) ? ? ?
N12 C13 1.353(4) ? ? ?
C13 C14 1.381(5) ? ? ?
C13 C16 1.498(5) ? ? ?
C14 C15 1.391(5) ? ? ?
C15 C17 1.496(5) ? ? ?
N21 N22 1.377(3) ? ? ?
N21 C25 1.362(4) ? ? ?
N22 C23 1.352(4) ? ? ?
C23 C24 1.379(4) ? ? ?
C23 C26 1.487(5) ? ? ?
C24 C25 1.386(5) ? ? ?
C25 C27 1.495(5) ? ? ?
N31 N32 1.376(3) ? ? ?
N31 C35 1.346(4) ? ? ?
N32 C33 1.348(4) ? ? ?
C33 C34 1.382(4) ? ? ?
C33 C36 1.496(4) ? ? ?
C34 C35 1.385(4) ? ? ?
C35 C37 1.502(4) ? ? ?
S1 O41 1.425(3) ? ? ?
S1 O42 1.436(3) ? ? ?
S1 O43 1.4466(24) ? ? ?
S1 C44 1.820(4) ? ? ?
C44 F45 1.316(5) ? ? ?
C44 F46 1.335(5) ? ? ?
C44 F47 1.327(5) ? ? ?
F45 F46 2.141(4) ? ? ?
F45 F47 2.143(4) ? ? ?
F46 F47 2.137(3) ? ? ?
C48 Cl1 1.765(4) ? ? ?
C48 Cl2 1.755(4) ? ? ?
Cl1 Cl2 2.8990(15) ? ? ?
C49 Cl3 1.756(5) ? ? ?
C49 Cl4 1.741(5) ? ? ?
Cl3 Cl4 2.9014(21) ? ? ?
